data_7041706
loop_
_publ_author_name
'Mikhalyova, Elena A.'
'Yakovenko, Anastasiya V.'
'Zeller, Matthias'
'Gavrilenko, Konstantin S.'
'Kiskin, Mikhail A.'
'Smola, Sergey S.'
'Dotsenko, Vladimir P.'
'Eremenko, Igor L.'
'Addison, Anthony W.'
'Pavlishchuk, Vitaly V.'

_publ_section_title
;
 Crystal structures and intense luminescence of
 tris(3-(2'-pyridyl)-pyrazolyl)borate Tb(3+) and Eu(3+) complexes with
 carboxylate co-ligands.
;
_journal_issue 11
_journal_name_full 'Dalton transactions (Cambridge, England : 2003)'
_journal_page_first 3457
_journal_page_last 3469
_journal_paper_doi 10.1039/c6dt04757b
_journal_volume 46
_journal_year 2017
_chemical_formula_moiety 'C60 H48 B2 N18 O10 Tb2, 6(C H4 O), 1.084(H2 O)'
_chemical_formula_sum 'C66 H74.17 B2 N18 O17.08 Tb2'
_chemical_formula_weight 1732.33
_space_group_crystal_system triclinic
_space_group_IT_number 2
_space_group_name_Hall '-P 1'
_space_group_name_H-M_alt 'P -1'
_symmetry_space_group_name_Hall '-P 1'
_symmetry_space_group_name_H-M 'P -1'
_atom_sites_solution_hydrogens mixed
_atom_sites_solution_primary direct
_atom_sites_solution_secondary difmap
_audit_creation_method SHELXL-2014/7
_audit_update_record
;
2016-11-22 deposited with the CCDC.
2017-01-16 downloaded from the CCDC.
;
_cell_angle_alpha 111.837(3)
_cell_angle_beta 116.813(3)
_cell_angle_gamma 94.321(4)
_cell_formula_units_Z 1
_cell_length_a 12.432(3)
_cell_length_b 13.512(3)
_cell_length_c 13.553(3)
_cell_measurement_reflns_used 9986
_cell_measurement_temperature 100(2)
_cell_measurement_theta_max 31.57
_cell_measurement_theta_min 2.32
_cell_volume 1803.0(7)
_computing_cell_refinement 'Apex2 v2011.2-0'
_computing_data_collection 'Apex2 v2011.2-0 (Bruker, 2011)'
_computing_data_reduction 'SAINT, V7.66A (Bruker, 2011)'
_computing_structure_refinement
;  
SHELXL-2014/7 (Sheldrick, 2015), 
SHELXLE Rev780 (H\"ubschle et al., 2011)
;
_computing_structure_solution 'SHELXS-97 (Sheldrick, 2008)'
_diffrn_ambient_temperature 100(2)
_diffrn_measured_fraction_theta_full 0.986
_diffrn_measured_fraction_theta_max 0.899
_diffrn_measurement_device_type 'Bruker AXS SMART APEX CCD diffractometer'
_diffrn_measurement_method '\w scans'
_diffrn_radiation_monochromator graphite
_diffrn_radiation_type MoK\a
_diffrn_radiation_wavelength 0.71073
_diffrn_reflns_av_R_equivalents 0.0284
_diffrn_reflns_av_unetI/netI 0.0461
_diffrn_reflns_Laue_measured_fraction_full 0.986
_diffrn_reflns_Laue_measured_fraction_max 0.899
_diffrn_reflns_limit_h_max 17
_diffrn_reflns_limit_h_min -17
_diffrn_reflns_limit_k_max 19
_diffrn_reflns_limit_k_min -19
_diffrn_reflns_limit_l_max 19
_diffrn_reflns_limit_l_min -19
_diffrn_reflns_number 21240
_diffrn_reflns_point_group_measured_fraction_full 0.986
_diffrn_reflns_point_group_measured_fraction_max 0.899
_diffrn_reflns_theta_full 28.000
_diffrn_reflns_theta_max 31.763
_diffrn_reflns_theta_min 1.698
_diffrn_source 'fine-focus sealed tube'
_exptl_absorpt_coefficient_mu 2.026
_exptl_absorpt_correction_T_max 0.7463
_exptl_absorpt_correction_T_min 0.5945
_exptl_absorpt_correction_type multi-scan
_exptl_absorpt_process_details 'Apex2  v2011.2-0 (Bruker, 2011)'
_exptl_crystal_colour colourless
_exptl_crystal_density_diffrn 1.596
_exptl_crystal_description block
_exptl_crystal_F_000 872.8
_exptl_crystal_preparation ', Luminescent'
_exptl_crystal_size_max 0.310
_exptl_crystal_size_mid 0.220
_exptl_crystal_size_min 0.220
_refine_diff_density_max 5.918
_refine_diff_density_min -3.471
_refine_diff_density_rms 0.159
_refine_ls_extinction_method none
_refine_ls_goodness_of_fit_ref 1.115
_refine_ls_hydrogen_treatment constr
_refine_ls_matrix_type full
_refine_ls_number_parameters 545
_refine_ls_number_reflns 11026
_refine_ls_number_restraints 107
_refine_ls_restrained_S_all 1.118
_refine_ls_R_factor_all 0.0635
_refine_ls_R_factor_gt 0.0561
_refine_ls_shift/su_max 0.001
_refine_ls_shift/su_mean 0.000
_refine_ls_structure_factor_coef Fsqd
_refine_ls_weighting_details 'w=1/[\s^2^(Fo^2^)+(0.0431P)^2^+9.4808P] where P=(Fo^2^+2Fc^2^)/3'
_refine_ls_weighting_scheme calc
_refine_ls_wR_factor_gt 0.1312
_refine_ls_wR_factor_ref 0.1373
_reflns_Friedel_coverage 0.000
_reflns_number_gt 9891
_reflns_number_total 11026
_reflns_threshold_expression 'I > 2\s(I)'
_cod_data_source_file c6dt04757b2.cif
_cod_data_source_block 12mz340_0m
_cod_depositor_comments 'Adding full bibliography for 7041696--7041708.cif.'
_cod_original_cell_volume 1803.0(8)
_cod_database_code 7041706
_shelx_shelxl_version_number 2014/7
_shelx_space_group_comment
;
The symmetry employed for this shelxl refinement is uniquely defined
by the following loop, which should always be used as a source of
symmetry information in preference to the above space-group names.
They are only intended as comments.
;
_shelx_estimated_absorpt_t_min 0.572
_shelx_estimated_absorpt_t_max 0.664

loop_
_space_group_symop_operation_xyz
'x, y, z'
'-x, -y, -z'

loop_
_atom_site_label
_atom_site_type_symbol
_atom_site_fract_x
_atom_site_fract_y
_atom_site_fract_z
_atom_site_U_iso_or_equiv
_atom_site_adp_type
_atom_site_occupancy
_atom_site_site_symmetry_order
_atom_site_calc_flag
_atom_site_refinement_flags_posn
_atom_site_refinement_flags_adp
_atom_site_refinement_flags_occupancy
_atom_site_disorder_assembly
_atom_site_disorder_group
Tb1 Tb 0.28910(2) 0.75066(2) 0.03762(2) 0.02516(7) Uani 1 1 d . . . . .
O1 O 0.2676(3) 0.7560(3) 0.1974(3) 0.0275(6) Uani 1 1 d . . . . .
O2 O 0.1903(18) 0.806(2) 0.324(3) 0.046(3) Uani 0.458(8) 1 d D U P A 1
O2B O 0.2065(15) 0.7738(16) 0.329(2) 0.046(3) Uani 0.542(8) 1 d D U P A 2
O3 O 0.3435(3) 0.9373(3) 0.1625(3) 0.0278(7) Uani 1 1 d . . . . .
O4 O 0.3707(5) 1.1115(4) 0.2819(4) 0.0515(12) Uani 1 1 d . . . . .
O5 O 0.0966(3) 0.5962(3) -0.1108(3) 0.0351(8) Uani 1 1 d . . . . .
H5A H 0.0997 0.5540 -0.1728 0.053 Uiso 0.458(8) 1 d R U P A 1
H5B H 0.0583 0.6126 -0.1693 0.053 Uiso 0.542(8) 1 d R U P A 2
O6 O 0.0501(10) 0.7384(11) 0.3966(11) 0.047(3) Uani 0.458(8) 1 d D . P A 1
H6A H 0.0974 0.7536 0.3721 0.071 Uiso 0.458(8) 1 d R U P A 1
C31 C -0.0513(19) 0.773(3) 0.336(4) 0.076(10) Uani 0.458(8) 1 d D . P A 1
H31A H -0.0223 0.8534 0.3626 0.114 Uiso 0.458(8) 1 calc R U P A 1
H31B H -0.1154 0.7596 0.3562 0.114 Uiso 0.458(8) 1 calc R U P A 1
H31C H -0.0877 0.7320 0.2459 0.114 Uiso 0.458(8) 1 calc R U P A 1
O6B O 0.0566(11) 0.8167(14) 0.4272(9) 0.080(4) Uani 0.542(8) 1 d D . P A 2
H6B H 0.1025 0.8328 0.4016 0.121 Uiso 0.542(8) 1 d R U P A 2
C31B C -0.062(2) 0.744(2) 0.328(3) 0.092(11) Uani 0.542(8) 1 d D . P A 2
H31D H -0.1097 0.7200 0.3601 0.138 Uiso 0.542(8) 1 calc R U P A 2
H31E H -0.0514 0.6791 0.2733 0.138 Uiso 0.542(8) 1 calc R U P A 2
H31F H -0.1073 0.7829 0.2814 0.138 Uiso 0.542(8) 1 calc R U P A 2
O7 O -0.0104(10) 0.5238(9) 0.3501(8) 0.049(3) Uani 0.458(8) 1 d D U P A 1
H7C H 0.0187 0.5832 0.3522 0.074 Uiso 0.458(8) 1 calc R U P A 1
C32 C 0.089(3) 0.492(2) 0.421(2) 0.090(6) Uani 0.458(8) 1 d D U P A 1
H32A H 0.1310 0.5473 0.5089 0.134 Uiso 0.458(8) 1 calc R U P A 1
H32B H 0.1491 0.4879 0.3932 0.134 Uiso 0.458(8) 1 calc R U P A 1
H32C H 0.0555 0.4190 0.4119 0.134 Uiso 0.458(8) 1 calc R U P A 1
O7B O 0.0640(15) 0.4449(11) 0.3373(13) 0.131(6) Uani 0.542(8) 1 d D U P A 2
H7B H 0.1309 0.4616 0.3380 0.196 Uiso 0.542(8) 1 calc DR U P A 2
C32B C 0.062(3) 0.534(2) 0.429(2) 0.132(8) Uani 0.542(8) 1 d D U P A 2
H32D H 0.0264 0.5054 0.4683 0.198 Uiso 0.542(8) 1 calc R U P A 2
H32E H 0.0110 0.5759 0.3929 0.198 Uiso 0.542(8) 1 calc R U P A 2
H32F H 0.1487 0.5821 0.4921 0.198 Uiso 0.542(8) 1 calc R U P A 2
O8B O 0.5662(13) 0.6962(8) 0.5164(9) 0.083(4) Uani 0.542(8) 1 d D U P A 2
H8B H 0.5852 0.7629 0.5679 0.125 Uiso 0.542(8) 1 d DR U P A 2
C33B C 0.648(2) 0.6459(13) 0.5746(15) 0.092(5) Uani 0.542(8) 1 d D U P A 2
H33D H 0.7301 0.6713 0.5852 0.138 Uiso 0.542(8) 1 calc R U P A 2
H33E H 0.6139 0.5648 0.5239 0.138 Uiso 0.542(8) 1 calc R U P A 2
H33F H 0.6577 0.6658 0.6562 0.138 Uiso 0.542(8) 1 calc R U P A 2
O9 O 0.2920(14) 0.6015(13) 0.3973(16) 0.146(7) Uani 0.542(8) 1 d D U P A 2
H9A H 0.3714 0.6216 0.4289 0.219 Uiso 0.542(8) 1 d DR U P A 2
H9B H 0.2667 0.6529 0.3760 0.219 Uiso 0.542(8) 1 d DR U P A 2
O8 O 0.548(2) 0.6661(16) 0.5979(18) 0.144(7) Uani 0.458(8) 1 d D U P A 1
H8A H 0.5809 0.7347 0.6282 0.216 Uiso 0.458(8) 1 d R U P A 1
C33 C 0.456(3) 0.6261(18) 0.4748(19) 0.101(6) Uani 0.458(8) 1 d D U P A 1
H33A H 0.4351 0.5446 0.4330 0.152 Uiso 0.458(8) 1 calc R U P A 1
H33B H 0.4883 0.6575 0.4352 0.152 Uiso 0.458(8) 1 calc R U P A 1
H33C H 0.3811 0.6478 0.4685 0.152 Uiso 0.458(8) 1 calc R U P A 1
N1 N 0.4489(4) 0.8313(3) -0.0907(4) 0.0274(8) Uani 1 1 d . . . . .
N2 N 0.4575(4) 0.8307(3) 0.0127(4) 0.0271(8) Uani 1 1 d . . . . .
N3 N 0.5316(4) 0.8146(3) 0.2214(4) 0.0279(8) Uani 1 1 d . . . . .
N4 N 0.2140(4) 0.7765(4) -0.2316(4) 0.0281(8) Uani 1 1 d . . . . .
N5 N 0.1823(4) 0.7879(3) -0.1435(3) 0.0257(7) Uani 1 1 d . . . . .
N6 N 0.0797(4) 0.8156(3) -0.0025(4) 0.0277(8) Uani 1 1 d . . . . .
N7 N 0.3268(4) 0.6305(3) -0.2189(4) 0.0295(8) Uani 1 1 d . . . . .
N8 N 0.3180(4) 0.6167(3) -0.1285(4) 0.0279(8) Uani 1 1 d . . . . .
N9 N 0.3236(4) 0.5602(3) 0.0440(4) 0.0288(8) Uani 1 1 d . . . . .
C1 C 0.5570(4) 0.8956(4) -0.0615(5) 0.0280(9) Uani 1 1 d . . . . .
H1 H 0.5733 0.9098 -0.1178 0.034 Uiso 1 1 calc R U . . .
C2 C 0.6406(5) 0.9376(4) 0.0649(5) 0.0300(9) Uani 1 1 d . . . . .
H2 H 0.7243 0.9858 0.1127 0.036 Uiso 1 1 calc R U . . .
C3 C 0.5740(4) 0.8931(4) 0.1068(4) 0.0271(9) Uani 1 1 d . . . . .
C4 C 0.6129(4) 0.8894(4) 0.2248(4) 0.0280(9) Uani 1 1 d . . . . .
C5 C 0.7306(5) 0.9542(5) 0.3316(5) 0.0365(11) Uani 1 1 d . . . . .
H5 H 0.7859 1.0076 0.3326 0.044 Uiso 1 1 calc R U . . .
C6 C 0.7647(5) 0.9383(5) 0.4365(5) 0.0411(13) Uani 1 1 d . . . . .
H6 H 0.8438 0.9816 0.5105 0.049 Uiso 1 1 calc R U . . .
C7 C 0.6843(5) 0.8605(5) 0.4327(5) 0.0374(12) Uani 1 1 d . . . . .
H7 H 0.7074 0.8473 0.5028 0.045 Uiso 1 1 calc R U . . .
C8 C 0.5677(5) 0.8009(4) 0.3237(4) 0.0304(10) Uani 1 1 d . . . . .
H8 H 0.5109 0.7480 0.3218 0.036 Uiso 1 1 calc R U . . .
C9 C 0.1258(5) 0.7957(4) -0.3211(4) 0.0317(10) Uani 1 1 d . . . . .
H9 H 0.1257 0.7918 -0.3926 0.038 Uiso 1 1 calc R U . . .
C10 C 0.0357(5) 0.8221(5) -0.2914(5) 0.0325(10) Uani 1 1 d . . . . .
H10 H -0.0375 0.8398 -0.3368 0.039 Uiso 1 1 calc R U . . .
C11 C 0.0762(4) 0.8168(4) -0.1797(4) 0.0260(8) Uani 1 1 d . . . . .
C12 C 0.0194(4) 0.8335(4) -0.1030(4) 0.0266(8) Uani 1 1 d . . . . .
C13 C -0.0907(5) 0.8651(5) -0.1325(5) 0.0343(10) Uani 1 1 d . . . . .
H13 H -0.1309 0.8769 -0.2039 0.041 Uiso 1 1 calc R U . . .
C14 C -0.1412(5) 0.8791(5) -0.0577(5) 0.0391(12) Uani 1 1 d . . . . .
H14 H -0.2167 0.9000 -0.0771 0.047 Uiso 1 1 calc R U . . .
C15 C -0.0795(5) 0.8621(5) 0.0457(5) 0.0353(11) Uani 1 1 d . . . . .
H15 H -0.1110 0.8722 0.0998 0.042 Uiso 1 1 calc R U . . .
C16 C 0.0291(5) 0.8301(5) 0.0690(5) 0.0320(10) Uani 1 1 d . . . . .
H16 H 0.0702 0.8175 0.1398 0.038 Uiso 1 1 calc R U . . .
C17 C 0.3434(5) 0.5382(4) -0.2883(5) 0.0344(11) Uani 1 1 d . . . . .
H17 H 0.3515 0.5269 -0.3578 0.041 Uiso 1 1 calc R U . . .
C18 C 0.3465(5) 0.4639(4) -0.2419(5) 0.0355(11) Uani 1 1 d . . . . .
H18 H 0.3566 0.3917 -0.2719 0.043 Uiso 1 1 calc R U . . .
C19 C 0.3313(4) 0.5173(4) -0.1403(4) 0.0293(9) Uani 1 1 d . . . . .
C20 C 0.3332(4) 0.4837(4) -0.0484(5) 0.0293(9) Uani 1 1 d . . . . .
C21 C 0.3453(5) 0.3804(4) -0.0547(5) 0.0351(11) Uani 1 1 d . . . . .
H21 H 0.3553 0.3297 -0.1185 0.042 Uiso 1 1 calc R U . . .
C22 C 0.3426(5) 0.3519(4) 0.0321(6) 0.0400(12) Uani 1 1 d . . . . .
H22 H 0.3504 0.2815 0.0288 0.048 Uiso 1 1 calc R U . . .
C23 C 0.3281(5) 0.4282(5) 0.1244(6) 0.0366(11) Uani 1 1 d . . . . .
H23 H 0.3240 0.4105 0.1844 0.044 Uiso 1 1 calc R U . . .
C24 C 0.3199(5) 0.5308(4) 0.1269(5) 0.0336(10) Uani 1 1 d . . . . .
H24 H 0.3112 0.5831 0.1908 0.040 Uiso 1 1 calc R U . . .
C25 C 0.4525(4) 0.9164(4) 0.5159(4) 0.0277(9) Uani 1 1 d . . . . .
H25 H 0.4186 0.8585 0.5267 0.033 Uiso 1 1 calc R U . . .
C26 C 0.3904(4) 0.9140(4) 0.3990(4) 0.0271(9) Uani 1 1 d . . . . .
C27 C 0.4377(4) 0.9996(4) 0.3827(4) 0.0255(8) Uani 1 1 d . . . . .
C28 C 0.2765(4) 0.8138(5) 0.3002(5) 0.0324(10) Uani 1 1 d D . . . .
C29 C 0.3782(4) 1.0162(4) 0.2666(4) 0.0278(9) Uani 1 1 d . . . . .
C30 C 0.0074(10) 0.5524(7) -0.0929(9) 0.082(3) Uani 1 1 d . . . . .
H30A H 0.0395 0.5828 -0.0037 0.098 Uiso 1 1 calc R U . . .
H30B H -0.0112 0.4711 -0.1297 0.098 Uiso 1 1 calc R U . . .
H30C H -0.0698 0.5721 -0.1326 0.098 Uiso 1 1 calc R U . . .
B1 B 0.3347(5) 0.7458(5) -0.2189(5) 0.0283(10) Uani 1 1 d . . . . .
H1A H 0.3462 0.7444 -0.2878 0.034 Uiso 1 1 calc R U . . .

loop_
_atom_site_aniso_label
_atom_site_aniso_U_11
_atom_site_aniso_U_22
_atom_site_aniso_U_33
_atom_site_aniso_U_23
_atom_site_aniso_U_13
_atom_site_aniso_U_12
Tb1 0.02288(10) 0.02566(11) 0.02003(10) 0.00719(8) 0.00799(8) 0.01039(8)
O1 0.0275(15) 0.0274(16) 0.0233(14) 0.0105(13) 0.0104(13) 0.0114(13)
O2 0.031(4) 0.071(11) 0.035(3) 0.021(6) 0.018(4) 0.012(4)
O2B 0.031(4) 0.071(11) 0.035(3) 0.021(6) 0.018(4) 0.012(4)
O3 0.0296(16) 0.0297(17) 0.0214(14) 0.0103(13) 0.0119(13) 0.0109(13)
O4 0.076(3) 0.042(2) 0.0288(18) 0.0156(17) 0.018(2) 0.041(2)
O5 0.0291(17) 0.038(2) 0.0316(17) 0.0127(15) 0.0132(15) 0.0104(15)
O6 0.052(6) 0.058(7) 0.048(6) 0.032(6) 0.032(5) 0.008(5)
C31 0.022(8) 0.046(12) 0.15(3) 0.058(16) 0.026(11) 0.004(8)
O6B 0.056(6) 0.114(12) 0.038(5) 0.015(6) 0.020(5) -0.003(7)
C31B 0.036(9) 0.08(2) 0.101(18) 0.013(15) 0.022(10) -0.018(10)
O7 0.058(6) 0.053(6) 0.022(4) 0.018(4) 0.011(4) 0.002(4)
C32 0.098(10) 0.059(9) 0.059(8) 0.026(8) 0.000(8) 0.033(8)
O7B 0.127(9) 0.056(7) 0.075(7) 0.026(6) -0.039(7) -0.013(7)
C32B 0.125(12) 0.092(11) 0.075(9) 0.014(10) -0.001(9) -0.013(10)
O8B 0.154(10) 0.044(5) 0.056(5) 0.019(4) 0.057(6) 0.049(6)
C33B 0.155(13) 0.041(7) 0.084(9) 0.013(6) 0.077(9) 0.040(8)
O9 0.137(13) 0.107(12) 0.126(12) 0.018(10) 0.054(11) -0.017(10)
O8 0.173(13) 0.069(8) 0.111(10) 0.007(8) 0.043(10) 0.021(9)
C33 0.155(13) 0.050(8) 0.082(9) 0.033(7) 0.047(10) 0.021(9)
N1 0.0256(17) 0.0276(19) 0.0251(17) 0.0085(15) 0.0125(15) 0.0111(15)
N2 0.0221(16) 0.0289(19) 0.0228(17) 0.0066(15) 0.0101(14) 0.0086(15)
N3 0.0265(18) 0.0266(19) 0.0253(18) 0.0082(15) 0.0112(15) 0.0160(15)
N4 0.0255(18) 0.031(2) 0.0205(16) 0.0075(15) 0.0096(15) 0.0080(15)
N5 0.0246(17) 0.0195(17) 0.0208(16) 0.0064(13) 0.0046(14) 0.0077(14)
N6 0.0229(17) 0.031(2) 0.0237(17) 0.0100(15) 0.0093(14) 0.0116(15)
N7 0.0292(19) 0.0259(19) 0.0247(18) 0.0047(15) 0.0129(16) 0.0082(15)
N8 0.0263(18) 0.0242(18) 0.0262(18) 0.0065(15) 0.0118(15) 0.0097(15)
N9 0.0213(16) 0.0255(19) 0.0276(18) 0.0069(15) 0.0077(15) 0.0067(14)
C1 0.028(2) 0.025(2) 0.035(2) 0.0135(18) 0.0184(19) 0.0121(17)
C2 0.026(2) 0.026(2) 0.032(2) 0.0080(18) 0.0140(18) 0.0108(17)
C3 0.0226(19) 0.024(2) 0.026(2) 0.0048(16) 0.0108(17) 0.0096(16)
C4 0.0208(18) 0.025(2) 0.026(2) 0.0040(16) 0.0085(16) 0.0091(16)
C5 0.025(2) 0.037(3) 0.030(2) 0.007(2) 0.0086(19) 0.010(2)
C6 0.025(2) 0.050(3) 0.027(2) 0.009(2) 0.0046(19) 0.013(2)
C7 0.033(2) 0.044(3) 0.026(2) 0.013(2) 0.010(2) 0.022(2)
C8 0.029(2) 0.031(2) 0.027(2) 0.0108(18) 0.0127(18) 0.0183(19)
C9 0.032(2) 0.033(2) 0.022(2) 0.0097(18) 0.0102(18) 0.0082(19)
C10 0.027(2) 0.038(3) 0.027(2) 0.016(2) 0.0090(18) 0.0102(19)
C11 0.0217(18) 0.025(2) 0.0215(19) 0.0083(16) 0.0056(16) 0.0071(16)
C12 0.0194(18) 0.027(2) 0.027(2) 0.0107(17) 0.0082(16) 0.0086(16)
C13 0.026(2) 0.047(3) 0.033(2) 0.022(2) 0.0140(19) 0.018(2)
C14 0.028(2) 0.055(3) 0.043(3) 0.030(3) 0.017(2) 0.024(2)
C15 0.028(2) 0.046(3) 0.036(3) 0.019(2) 0.018(2) 0.016(2)
C16 0.025(2) 0.041(3) 0.027(2) 0.016(2) 0.0109(18) 0.0126(19)
C17 0.032(2) 0.028(2) 0.030(2) 0.0016(19) 0.016(2) 0.0061(19)
C18 0.035(2) 0.022(2) 0.036(3) 0.0019(19) 0.017(2) 0.0075(19)
C19 0.0229(19) 0.022(2) 0.028(2) 0.0027(17) 0.0091(17) 0.0044(16)
C20 0.0184(18) 0.023(2) 0.031(2) 0.0053(17) 0.0070(17) 0.0041(16)
C21 0.027(2) 0.022(2) 0.042(3) 0.0053(19) 0.014(2) 0.0070(17)
C22 0.032(2) 0.023(2) 0.054(3) 0.014(2) 0.017(2) 0.0074(19)
C23 0.033(2) 0.030(2) 0.046(3) 0.019(2) 0.018(2) 0.010(2)
C24 0.031(2) 0.030(2) 0.035(2) 0.014(2) 0.014(2) 0.0124(19)
C25 0.028(2) 0.030(2) 0.024(2) 0.0103(17) 0.0131(17) 0.0159(18)
C26 0.0237(19) 0.034(2) 0.0216(19) 0.0095(17) 0.0111(16) 0.0160(18)
C27 0.0245(19) 0.029(2) 0.0189(18) 0.0074(16) 0.0094(16) 0.0160(17)
C28 0.023(2) 0.041(3) 0.027(2) 0.015(2) 0.0089(18) 0.0099(19)
C29 0.027(2) 0.034(2) 0.0202(18) 0.0108(17) 0.0103(17) 0.0171(18)
C30 0.122(8) 0.045(4) 0.087(6) 0.008(4) 0.083(6) -0.007(5)
B1 0.027(2) 0.027(2) 0.024(2) 0.0065(19) 0.0122(19) 0.0058(19)

loop_
_atom_type_symbol
_atom_type_description
_atom_type_scat_dispersion_real
_atom_type_scat_dispersion_imag
_atom_type_scat_source
C C 0.0033 0.0016 'International Tables Vol C Tables 4.2.6.8 and 6.1.1.4'
H H 0.0000 0.0000 'International Tables Vol C Tables 4.2.6.8 and 6.1.1.4'
B B 0.0013 0.0007 'International Tables Vol C Tables 4.2.6.8 and 6.1.1.4'
Tb Tb -0.1723 4.1537 'International Tables Vol C Tables 4.2.6.8 and 6.1.1.4'
N N 0.0061 0.0033 'International Tables Vol C Tables 4.2.6.8 and 6.1.1.4'
O O 0.0106 0.0060 'International Tables Vol C Tables 4.2.6.8 and 6.1.1.4'

loop_
_geom_angle_atom_site_label_1
_geom_angle_atom_site_label_2
_geom_angle_atom_site_label_3
_geom_angle
_geom_angle_site_symmetry_1
_geom_angle_site_symmetry_3
O1 Tb1 O3 76.88(12) . .
O1 Tb1 O5 90.68(13) . .
O3 Tb1 O5 137.33(12) . .
O1 Tb1 N5 138.98(13) . .
O3 Tb1 N5 88.06(12) . .
O5 Tb1 N5 74.93(13) . .
O1 Tb1 N2 136.94(12) . .
O3 Tb1 N2 77.25(13) . .
O5 Tb1 N2 130.99(13) . .
N5 Tb1 N2 73.17(13) . .
O1 Tb1 N8 138.15(13) . .
O3 Tb1 N8 141.00(13) . .
O5 Tb1 N8 71.12(13) . .
N5 Tb1 N8 73.48(13) . .
N2 Tb1 N8 64.72(13) . .
O1 Tb1 N9 75.73(12) . .
O3 Tb1 N9 142.29(12) . .
O5 Tb1 N9 68.30(12) . .
N5 Tb1 N9 129.41(12) . .
N2 Tb1 N9 106.73(13) . .
N8 Tb1 N9 62.62(13) . .
O1 Tb1 N6 76.84(12) . .
O3 Tb1 N6 70.12(12) . .
O5 Tb1 N6 67.32(13) . .
N5 Tb1 N6 62.14(13) . .
N2 Tb1 N6 124.34(13) . .
N8 Tb1 N6 124.93(12) . .
N9 Tb1 N6 126.73(13) . .
O1 Tb1 N3 78.29(12) . .
O3 Tb1 N3 72.30(12) . .
O5 Tb1 N3 145.36(13) . .
N5 Tb1 N3 133.10(13) . .
N2 Tb1 N3 61.28(13) . .
N8 Tb1 N3 95.45(12) . .
N9 Tb1 N3 77.14(12) . .
N6 Tb1 N3 138.58(11) . .
C28 O1 Tb1 148.4(3) . .
C29 O3 Tb1 149.8(3) . .
C30 O5 Tb1 129.4(4) . .
C30 O5 H5A 116.3 . .
Tb1 O5 H5A 111.2 . .
C30 O5 H5B 106.9 . .
Tb1 O5 H5B 104.1 . .
C31 O6 H6A 100.9 . .
O6 C31 H31A 109.5 . .
O6 C31 H31B 109.5 . .
H31A C31 H31B 109.5 . .
O6 C31 H31C 109.5 . .
H31A C31 H31C 109.5 . .
H31B C31 H31C 109.5 . .
C31B O6B H6B 111.0 . .
O6B C31B H31D 109.5 . .
O6B C31B H31E 109.5 . .
H31D C31B H31E 109.5 . .
O6B C31B H31F 109.5 . .
H31D C31B H31F 109.5 . .
H31E C31B H31F 109.5 . .
C32 O7 H7C 109.5 . .
O7 C32 H32A 109.5 . .
O7 C32 H32B 109.5 . .
H32A C32 H32B 109.5 . .
O7 C32 H32C 109.5 . .
H32A C32 H32C 109.5 . .
H32B C32 H32C 109.5 . .
C32B O7B H7B 109.5 . .
O7B C32B H32D 109.5 . .
O7B C32B H32E 109.5 . .
H32D C32B H32E 109.5 . .
O7B C32B H32F 109.5 . .
H32D C32B H32F 109.5 . .
H32E C32B H32F 109.5 . .
C33B O8B H8B 108.7 . .
O8B C33B H33D 109.5 . .
O8B C33B H33E 109.5 . .
H33D C33B H33E 109.5 . .
O8B C33B H33F 109.5 . .
H33D C33B H33F 109.5 . .
H33E C33B H33F 109.5 . .
H9A O9 H9B 104.3 . .
C33 O8 H8A 109.2 . .
O8 C33 H33A 109.5 . .
O8 C33 H33B 109.5 . .
H33A C33 H33B 109.5 . .
O8 C33 H33C 109.5 . .
H33A C33 H33C 109.5 . .
H33B C33 H33C 109.5 . .
C1 N1 N2 110.3(4) . .
C1 N1 B1 130.5(4) . .
N2 N1 B1 118.0(4) . .
C3 N2 N1 106.6(4) . .
C3 N2 Tb1 124.1(3) . .
N1 N2 Tb1 129.0(3) . .
C8 N3 C4 118.0(4) . .
C8 N3 Tb1 123.5(3) . .
C4 N3 Tb1 116.0(3) . .
C9 N4 N5 109.7(4) . .
C9 N4 B1 129.6(4) . .
N5 N4 B1 120.7(4) . .
C11 N5 N4 105.9(4) . .
C11 N5 Tb1 126.0(3) . .
N4 N5 Tb1 128.0(3) . .
C16 N6 C12 117.0(4) . .
C16 N6 Tb1 124.9(3) . .
C12 N6 Tb1 118.1(3) . .
C17 N7 N8 109.3(4) . .
C17 N7 B1 130.1(4) . .
N8 N7 B1 120.0(4) . .
C19 N8 N7 107.2(4) . .
C19 N8 Tb1 124.3(3) . .
N7 N8 Tb1 128.5(3) . .
C24 N9 C20 117.5(4) . .
C24 N9 Tb1 123.5(3) . .
C20 N9 Tb1 118.6(3) . .
N1 C1 C2 108.2(4) . .
N1 C1 H1 125.9 . .
C2 C1 H1 125.9 . .
C1 C2 C3 104.6(4) . .
C1 C2 H2 127.7 . .
C3 C2 H2 127.7 . .
N2 C3 C2 110.3(4) . .
N2 C3 C4 116.4(4) . .
C2 C3 C4 132.6(4) . .
N3 C4 C5 122.2(5) . .
N3 C4 C3 115.7(4) . .
C5 C4 C3 121.9(5) . .
C6 C5 C4 118.2(5) . .
C6 C5 H5 120.9 . .
C4 C5 H5 120.9 . .
C7 C6 C5 120.0(5) . .
C7 C6 H6 120.0 . .
C5 C6 H6 120.0 . .
C6 C7 C8 118.4(5) . .
C6 C7 H7 120.8 . .
C8 C7 H7 120.8 . .
N3 C8 C7 123.2(5) . .
N3 C8 H8 118.4 . .
C7 C8 H8 118.4 . .
N4 C9 C10 108.5(4) . .
N4 C9 H9 125.7 . .
C10 C9 H9 125.7 . .
C9 C10 C11 104.6(4) . .
C9 C10 H10 127.7 . .
C11 C10 H10 127.7 . .
N5 C11 C10 111.4(4) . .
N5 C11 C12 117.8(4) . .
C10 C11 C12 130.8(4) . .
N6 C12 C13 122.2(4) . .
N6 C12 C11 115.9(4) . .
C13 C12 C11 121.9(4) . .
C14 C13 C12 119.8(5) . .
C14 C13 H13 120.1 . .
C12 C13 H13 120.1 . .
C15 C14 C13 118.4(5) . .
C15 C14 H14 120.8 . .
C13 C14 H14 120.8 . .
C14 C15 C16 118.7(5) . .
C14 C15 H15 120.6 . .
C16 C15 H15 120.6 . .
N6 C16 C15 123.9(5) . .
N6 C16 H16 118.1 . .
C15 C16 H16 118.1 . .
N7 C17 C18 108.6(5) . .
N7 C17 H17 125.7 . .
C18 C17 H17 125.7 . .
C17 C18 C19 104.9(4) . .
C17 C18 H18 127.6 . .
C19 C18 H18 127.6 . .
N8 C19 C18 110.0(5) . .
N8 C19 C20 118.5(4) . .
C18 C19 C20 131.5(5) . .
N9 C20 C21 122.0(5) . .
N9 C20 C19 115.8(4) . .
C21 C20 C19 122.2(5) . .
C22 C21 C20 119.7(5) . .
C22 C21 H21 120.2 . .
C20 C21 H21 120.2 . .
C21 C22 C23 118.7(5) . .
C21 C22 H22 120.7 . .
C23 C22 H22 120.7 . .
C24 C23 C22 118.5(5) . .
C24 C23 H23 120.7 . .
C22 C23 H23 120.7 . .
N9 C24 C23 123.5(5) . .
N9 C24 H24 118.2 . .
C23 C24 H24 118.2 . .
C27 C25 C26 122.7(5) 2_676 .
C27 C25 H25 118.6 2_676 .
C26 C25 H25 118.6 . .
C27 C26 C25 119.1(4) . .
C27 C26 C28 126.1(4) . .
C25 C26 C28 114.7(5) . .
C26 C27 C25 118.1(4) . 2_676
C26 C27 C29 126.8(4) . .
C25 C27 C29 115.0(4) 2_676 .
O2 C28 O1 125.9(14) . .
O2B C28 O1 119.0(11) . .
O2 C28 C26 114.0(14) . .
O2B C28 C26 119.8(11) . .
O1 C28 C26 119.3(4) . .
O4 C29 O3 123.0(4) . .
O4 C29 C27 116.6(4) . .
O3 C29 C27 120.4(4) . .
O5 C30 H30A 109.5 . .
O5 C30 H30B 109.5 . .
H30A C30 H30B 109.5 . .
O5 C30 H30C 109.5 . .
H30A C30 H30C 109.5 . .
H30B C30 H30C 109.5 . .
N4 B1 N1 108.9(4) . .
N4 B1 N7 109.1(4) . .
N1 B1 N7 106.4(4) . .
N4 B1 H1A 110.8 . .
N1 B1 H1A 110.8 . .
N7 B1 H1A 110.8 . .

loop_
_geom_bond_atom_site_label_1
_geom_bond_atom_site_label_2
_geom_bond_distance
_geom_bond_site_symmetry_2
Tb1 O1 2.274(3) .
Tb1 O3 2.284(3) .
Tb1 O5 2.431(4) .
Tb1 N5 2.475(4) .
Tb1 N2 2.497(4) .
Tb1 N8 2.504(4) .
Tb1 N9 2.667(4) .
Tb1 N6 2.695(4) .
Tb1 N3 2.696(4) .
O1 C28 1.266(6) .
O2 C28 1.257(12) .
O2B C28 1.262(11) .
O3 C29 1.255(5) .
O4 C29 1.244(6) .
O5 C30 1.375(8) .
O5 H5A 0.8423 .
O5 H5B 0.8421 .
O6 C31 1.391(15) .
O6 H6A 0.8412 .
C31 H31A 0.9800 .
C31 H31B 0.9800 .
C31 H31C 0.9800 .
O6B C31B 1.396(16) .
O6B H6B 0.8414 .
C31B H31D 0.9800 .
C31B H31E 0.9800 .
C31B H31F 0.9800 .
O7 C32 1.395(14) .
O7 H7C 0.8400 .
C32 H32A 0.9800 .
C32 H32B 0.9800 .
C32 H32C 0.9800 .
O7B C32B 1.380(16) .
O7B H7B 0.8400 .
C32B H32D 0.9800 .
C32B H32E 0.9800 .
C32B H32F 0.9800 .
O8B C33B 1.377(15) .
O8B H8B 0.8400 .
C33B H33D 0.9800 .
C33B H33E 0.9800 .
C33B H33F 0.9800 .
O9 H9A 0.8497 .
O9 H9B 0.8743 .
O8 C33 1.375(16) .
O8 H8A 0.8400 .
C33 H33A 0.9800 .
C33 H33B 0.9800 .
C33 H33C 0.9800 .
N1 C1 1.344(6) .
N1 N2 1.360(6) .
N1 B1 1.550(6) .
N2 C3 1.336(6) .
N3 C8 1.342(6) .
N3 C4 1.347(7) .
N4 C9 1.349(6) .
N4 N5 1.378(6) .
N4 B1 1.538(7) .
N5 C11 1.329(6) .
N6 C16 1.343(6) .
N6 C12 1.352(6) .
N7 C17 1.351(6) .
N7 N8 1.354(6) .
N7 B1 1.553(7) .
N8 C19 1.324(6) .
N9 C24 1.341(7) .
N9 C20 1.356(6) .
C1 C2 1.386(7) .
C1 H1 0.9500 .
C2 C3 1.404(7) .
C2 H2 0.9500 .
C3 C4 1.469(7) .
C4 C5 1.398(7) .
C5 C6 1.394(8) .
C5 H5 0.9500 .
C6 C7 1.365(9) .
C6 H6 0.9500 .
C7 C8 1.393(7) .
C7 H7 0.9500 .
C8 H8 0.9500 .
C9 C10 1.380(7) .
C9 H9 0.9500 .
C10 C11 1.396(7) .
C10 H10 0.9500 .
C11 C12 1.464(7) .
C12 C13 1.390(6) .
C13 C14 1.381(8) .
C13 H13 0.9500 .
C14 C15 1.379(7) .
C14 H14 0.9500 .
C15 C16 1.384(7) .
C15 H15 0.9500 .
C16 H16 0.9500 .
C17 C18 1.363(8) .
C17 H17 0.9500 .
C18 C19 1.403(7) .
C18 H18 0.9500 .
C19 C20 1.468(8) .
C20 C21 1.390(7) .
C21 C22 1.380(9) .
C21 H21 0.9500 .
C22 C23 1.390(8) .
C22 H22 0.9500 .
C23 C24 1.387(7) .
C23 H23 0.9500 .
C24 H24 0.9500 .
C25 C27 1.398(7) 2_676
C25 C26 1.401(6) .
C25 H25 0.9500 .
C26 C27 1.391(7) .
C26 C28 1.511(7) .
C27 C25 1.398(7) 2_676
C27 C29 1.520(6) .
C30 H30A 0.9800 .
C30 H30B 0.9800 .
C30 H30C 0.9800 .
B1 H1A 1.0000 .

loop_
_geom_torsion_atom_site_label_1
_geom_torsion_atom_site_label_2
_geom_torsion_atom_site_label_3
_geom_torsion_atom_site_label_4
_geom_torsion
_geom_torsion_site_symmetry_1
_geom_torsion_site_symmetry_4
C1 N1 N2 C3 -1.8(5) . .
B1 N1 N2 C3 167.1(4) . .
C1 N1 N2 Tb1 171.8(3) . .
B1 N1 N2 Tb1 -19.3(6) . .
C9 N4 N5 C11 -1.5(5) . .
B1 N4 N5 C11 178.7(4) . .
C9 N4 N5 Tb1 174.6(3) . .
B1 N4 N5 Tb1 -5.2(6) . .
C17 N7 N8 C19 1.1(5) . .
B1 N7 N8 C19 -171.1(4) . .
C17 N7 N8 Tb1 179.3(3) . .
B1 N7 N8 Tb1 7.1(6) . .
N2 N1 C1 C2 0.9(5) . .
B1 N1 C1 C2 -166.1(5) . .
N1 C1 C2 C3 0.2(5) . .
N1 N2 C3 C2 1.9(5) . .
Tb1 N2 C3 C2 -172.1(3) . .
N1 N2 C3 C4 -169.9(4) . .
Tb1 N2 C3 C4 16.1(5) . .
C1 C2 C3 N2 -1.4(5) . .
C1 C2 C3 C4 168.6(5) . .
C8 N3 C4 C5 -1.7(7) . .
Tb1 N3 C4 C5 160.8(4) . .
C8 N3 C4 C3 174.1(4) . .
Tb1 N3 C4 C3 -23.3(5) . .
N2 C3 C4 N3 6.7(6) . .
C2 C3 C4 N3 -162.8(5) . .
N2 C3 C4 C5 -177.4(4) . .
C2 C3 C4 C5 13.0(8) . .
N3 C4 C5 C6 1.3(7) . .
C3 C4 C5 C6 -174.3(5) . .
C4 C5 C6 C7 0.6(8) . .
C5 C6 C7 C8 -1.9(8) . .
C4 N3 C8 C7 0.3(7) . .
Tb1 N3 C8 C7 -160.8(4) . .
C6 C7 C8 N3 1.5(7) . .
N5 N4 C9 C10 1.1(6) . .
B1 N4 C9 C10 -179.2(5) . .
N4 C9 C10 C11 -0.2(6) . .
N4 N5 C11 C10 1.4(5) . .
Tb1 N5 C11 C10 -174.8(3) . .
N4 N5 C11 C12 179.3(4) . .
Tb1 N5 C11 C12 3.1(6) . .
C9 C10 C11 N5 -0.8(6) . .
C9 C10 C11 C12 -178.4(5) . .
C16 N6 C12 C13 -0.3(7) . .
Tb1 N6 C12 C13 178.7(4) . .
C16 N6 C12 C11 -179.8(4) . .
Tb1 N6 C12 C11 -0.7(5) . .
N5 C11 C12 N6 -1.3(6) . .
C10 C11 C12 N6 176.1(5) . .
N5 C11 C12 C13 179.2(5) . .
C10 C11 C12 C13 -3.4(8) . .
N6 C12 C13 C14 0.1(8) . .
C11 C12 C13 C14 179.6(5) . .
C12 C13 C14 C15 0.6(9) . .
C13 C14 C15 C16 -1.0(9) . .
C12 N6 C16 C15 -0.2(8) . .
Tb1 N6 C16 C15 -179.2(4) . .
C14 C15 C16 N6 0.9(9) . .
N8 N7 C17 C18 -0.5(6) . .
B1 N7 C17 C18 170.6(5) . .
N7 C17 C18 C19 -0.3(6) . .
N7 N8 C19 C18 -1.3(5) . .
Tb1 N8 C19 C18 -179.6(3) . .
N7 N8 C19 C20 176.4(4) . .
Tb1 N8 C19 C20 -1.9(6) . .
C17 C18 C19 N8 1.0(6) . .
C17 C18 C19 C20 -176.3(5) . .
C24 N9 C20 C21 -3.2(7) . .
Tb1 N9 C20 C21 -176.9(3) . .
C24 N9 C20 C19 177.4(4) . .
Tb1 N9 C20 C19 3.7(5) . .
N8 C19 C20 N9 -1.4(6) . .
C18 C19 C20 N9 175.7(5) . .
N8 C19 C20 C21 179.2(4) . .
C18 C19 C20 C21 -3.7(8) . .
N9 C20 C21 C22 2.6(7) . .
C19 C20 C21 C22 -178.0(5) . .
C20 C21 C22 C23 -0.2(8) . .
C21 C22 C23 C24 -1.4(8) . .
C20 N9 C24 C23 1.5(7) . .
Tb1 N9 C24 C23 174.8(4) . .
C22 C23 C24 N9 0.8(8) . .
C27 C25 C26 C27 -1.3(7) 2_676 .
C27 C25 C26 C28 177.6(4) 2_676 .
C25 C26 C27 C25 1.3(7) . 2_676
C28 C26 C27 C25 -177.6(4) . 2_676
C25 C26 C27 C29 -174.9(4) . .
C28 C26 C27 C29 6.3(7) . .
Tb1 O1 C28 O2 125.8(11) . .
Tb1 O1 C28 O2B 152.5(8) . .
Tb1 O1 C28 C26 -43.3(8) . .
C27 C26 C28 O2 -119.7(10) . .
C25 C26 C28 O2 61.5(10) . .
C27 C26 C28 O2B -145.2(8) . .
C25 C26 C28 O2B 36.0(9) . .
C27 C26 C28 O1 50.7(7) . .
C25 C26 C28 O1 -128.1(5) . .
Tb1 O3 C29 O4 -163.9(5) . .
Tb1 O3 C29 C27 18.7(9) . .
C26 C27 C29 O4 131.9(5) . .
C25 C27 C29 O4 -44.3(6) 2_676 .
C26 C27 C29 O3 -50.5(7) . .
C25 C27 C29 O3 133.3(5) 2_676 .
C9 N4 B1 N1 125.1(5) . .
N5 N4 B1 N1 -55.1(6) . .
C9 N4 B1 N7 -119.2(5) . .
N5 N4 B1 N7 60.6(5) . .
C1 N1 B1 N4 -125.6(5) . .
N2 N1 B1 N4 68.2(5) . .
C1 N1 B1 N7 117.0(5) . .
N2 N1 B1 N7 -49.2(5) . .
C17 N7 B1 N4 128.3(5) . .
N8 N7 B1 N4 -61.3(5) . .
C17 N7 B1 N1 -114.4(5) . .
N8 N7 B1 N1 55.9(5) . .
